data_4323458
loop_
_publ_author_name
'Sudhir Achar'
'Chad E. Immoos'
'Michael G. Hill'
'Vincent J. Catalano'

_publ_section_title
;
 Synthesis, Characterization, and Electrochemistry of Heterometallic
 Dendrimers
;
_journal_name_full 'Inorganic Chemistry'
_journal_page_first 2314
_journal_page_last 2320
_journal_paper_doi 10.1021/ic961435j
_journal_volume 36
_journal_year 1997
_chemical_formula_sum 'C34 H28 Fe2 N2'
_chemical_formula_weight 576.28
_chemical_name_systematic
; 
 ? 
;
_space_group_IT_number 14
_symmetry_cell_setting monoclinic
_symmetry_space_group_name_Hall '-P 2ybc'
_symmetry_space_group_name_H-M 'P 1 21/c 1'
_atom_sites_solution_hydrogens geom
_atom_sites_solution_primary direct
_atom_sites_solution_secondary difmap
_audit_creation_method SHELXL
_cell_angle_alpha 90.00
_cell_angle_beta 118.61(2)
_cell_angle_gamma 90.00
_cell_formula_units_Z 2
_cell_length_a 11.780(3)
_cell_length_b 10.662(3)
_cell_length_c 11.642(3)
_cell_measurement_reflns_used 19
_cell_measurement_temperature 293(2)
_cell_measurement_theta_max 9.635
_cell_measurement_theta_min 2.225
_cell_volume 1283.7(6)
_computing_cell_refinement 'Siemens XSCANS'
_computing_data_collection 'Siemens XSCANS'
_computing_data_reduction 'Siemens XSCANS'
_computing_molecular_graphics 'Siemens SHELXTL'
_computing_publication_material 'Siemens SHELXTL'
_computing_structure_refinement 'Siemens SHELXTL'
_computing_structure_solution 'Siemens SHELXTL'
_diffrn_ambient_temperature 293(2)
_diffrn_measurement_device 'Siemens P4'
_diffrn_measurement_method '\w scans'
_diffrn_radiation_monochromator graphite
_diffrn_radiation_source 'fine-focus sealed tube'
_diffrn_radiation_type MoK\a
_diffrn_radiation_wavelength 0.71073
_diffrn_reflns_av_R_equivalents 0.0886
_diffrn_reflns_av_sigmaI/netI 0.1616
_diffrn_reflns_limit_h_max 9
_diffrn_reflns_limit_h_min -11
_diffrn_reflns_limit_k_max 10
_diffrn_reflns_limit_k_min 0
_diffrn_reflns_limit_l_max 11
_diffrn_reflns_limit_l_min 0
_diffrn_reflns_number 1201
_diffrn_reflns_theta_max 20.00
_diffrn_reflns_theta_min 1.97
_diffrn_standards_decay_% 2
_diffrn_standards_interval_count 98
_diffrn_standards_number 2
_exptl_absorpt_coefficient_mu 0.579
_exptl_absorpt_correction_T_max 0.738
_exptl_absorpt_correction_T_min 0.732
_exptl_absorpt_correction_type psi-scan
_exptl_crystal_colour red-orange
_exptl_crystal_density_diffrn 0.745
_exptl_crystal_description needle
_exptl_crystal_F_000 298
_exptl_crystal_size_max 0.40
_exptl_crystal_size_mid 0.20
_exptl_crystal_size_min 0.05
_refine_diff_density_max 0.294
_refine_diff_density_min -0.323
_refine_diff_density_rms 0.077
_refine_ls_extinction_coef 0.0000(8)
_refine_ls_extinction_expression Fc^*^=kFc[1+0.001xFc^2^\l^3^/sin(2\q)]^-1/4^
_refine_ls_extinction_method SHELXL
_refine_ls_goodness_of_fit_all 0.999
_refine_ls_goodness_of_fit_obs 1.115
_refine_ls_hydrogen_treatment 'riding model with fixed U'
_refine_ls_matrix_type full
_refine_ls_number_parameters 173
_refine_ls_number_reflns 1201
_refine_ls_number_restraints 0
_refine_ls_restrained_S_all 0.999
_refine_ls_restrained_S_obs 1.115
_refine_ls_R_factor_all 0.1404
_refine_ls_R_factor_obs 0.0625
_refine_ls_shift/esd_max -0.309
_refine_ls_shift/esd_mean 0.002
_refine_ls_structure_factor_coef Fsqd
_refine_ls_weighting_details 'w=1/[\s^2^(Fo^2^)+(0.0276P)^2^+0.0000P] where P=(Fo^2^+2Fc^2^)/3'
_refine_ls_weighting_scheme calc
_refine_ls_wR_factor_all 0.1442
_refine_ls_wR_factor_obs 0.1116
_reflns_number_observed 662
_reflns_number_total 1201
_reflns_observed_criterion >2sigma(I)
_cod_data_source_file ic961435j_1.cif
_cod_data_source_block sa001
_cod_depositor_comments
;
The following automatic conversions were performed:

'_refine_ls_weighting_scheme' value 'calc
w=1/[\s^2^(Fo^2^)+(0.0276P)^2^+0.0000P] where P=(Fo^2^+2Fc^2^)/3' was
changed to 'calc'. New tag '_refine_ls_weighting_details' was
created. The value of the new tag was set to
'w=1/[\s^2^(Fo^2^)+(0.0276P)^2^+0.0000P] where P=(Fo^2^+2Fc^2^)/3'.

Automatic conversion script
Id: cif_fix_values 3143 2015-03-26 13:38:13Z robertas 

2021-05-03
Formula fixed to be consistent with given Z
                 miguel
;
_cod_original_formula_sum 'C17 H14 Fe N'
_cod_original_formula_weight 288.14
_cod_database_code 4323458

loop_
_symmetry_equiv_pos_as_xyz
'x, y, z'
'-x, y+1/2, -z+1/2'
'-x, -y, -z'
'x, -y-1/2, z-1/2'

loop_
_atom_site_aniso_label
_atom_site_aniso_U_11
_atom_site_aniso_U_22
_atom_site_aniso_U_33
_atom_site_aniso_U_23
_atom_site_aniso_U_13
_atom_site_aniso_U_12
Fe 0.0481(12) 0.0462(12) 0.0458(12) 0.0063(12) 0.0234(9) 0.0053(12)
N1 0.061(8) 0.060(9) 0.069(8) -0.025(7) 0.043(7) -0.018(7)
C1 0.045(9) 0.051(11) 0.058(10) 0.013(8) 0.033(8) 0.026(8)
C2 0.044(8) 0.052(9) 0.047(9) -0.003(8) 0.020(8) 0.010(7)
C3 0.041(8) 0.058(10) 0.032(8) 0.002(8) 0.020(7) 0.010(7)
C4 0.054(9) 0.038(10) 0.080(11) 0.012(9) 0.039(9) 0.002(8)
C5 0.067(10) 0.062(11) 0.092(13) 0.001(10) 0.059(10) -0.009(9)
C6 0.032(8) 0.045(9) 0.056(9) 0.008(8) 0.011(8) 0.006(7)
C7 0.054(9) 0.049(9) 0.063(10) 0.001(8) 0.033(8) 0.001(7)
C8 0.050(9) 0.028(8) 0.028(8) -0.010(7) 0.007(8) 0.000(7)
C9 0.042(8) 0.031(8) 0.066(11) -0.002(8) 0.034(8) -0.014(7)
C10 0.085(11) 0.042(9) 0.058(10) -0.007(8) 0.054(9) 0.002(8)
C11 0.040(8) 0.020(8) 0.047(9) 0.005(6) -0.001(7) 0.006(7)
C12 0.050(8) 0.063(11) 0.047(10) 0.015(8) 0.032(8) 0.000(8)
C13 0.054(11) 0.053(11) 0.089(14) 0.013(10) 0.017(10) 0.011(9)
C14 0.058(11) 0.088(14) 0.105(16) 0.028(11) 0.050(12) 0.020(10)
C15 0.091(12) 0.038(11) 0.034(9) 0.009(7) 0.014(10) 0.034(9)
C16 0.081(11) 0.078(13) 0.061(11) 0.024(10) 0.042(11) -0.004(10)
C17 0.083(13) 0.106(14) 0.042(11) 0.017(11) 0.026(11) 0.030(11)

loop_
_atom_site_label
_atom_site_type_symbol
_atom_site_fract_x
_atom_site_fract_y
_atom_site_fract_z
_atom_site_U_iso_or_equiv
_atom_site_thermal_displace_type
_atom_site_occupancy
_atom_site_calc_flag
_atom_site_refinement_flags
_atom_site_disorder_group
Fe Fe 0.1488(2) 0.1796(2) 0.9359(2) 0.0463(8) Uani 1 d . .
N1 N 0.4198(10) -0.1499(11) 0.4870(10) 0.058(3) Uani 1 d . .
C1 C 0.4656(11) -0.0335(13) 0.5310(13) 0.048(4) Uani 1 d . .
C2 C 0.4535(10) 0.0231(12) 0.6309(11) 0.048(3) Uani 1 d . .
H2A H 0.4893(10) 0.1019(12) 0.6607(11) 0.058 Uiso 1 calc R .
C3 C 0.3878(11) -0.0374(13) 0.6873(11) 0.042(3) Uani 1 d . .
C4 C 0.3441(11) -0.1588(13) 0.6431(14) 0.054(4) Uani 1 d . .
H4A H 0.3052(11) -0.2066(13) 0.6814(14) 0.065 Uiso 1 calc R .
C5 C 0.3597(11) -0.2054(13) 0.5432(14) 0.065(4) Uani 1 d . .
H5A H 0.3244(11) -0.2841(13) 0.5115(14) 0.078 Uiso 1 calc R .
C6 C 0.3763(10) 0.0225(11) 0.7970(11) 0.048(3) Uani 1 d . .
H6A H 0.4366(10) 0.0832(11) 0.8468(11) 0.058 Uiso 1 calc R .
C7 C 0.2847(11) -0.0063(11) 0.8267(12) 0.053(4) Uani 1 d . .
H7A H 0.2226(11) -0.0627(11) 0.7708(12) 0.064 Uiso 1 calc R .
C8 C 0.2679(11) 0.0388(11) 0.9362(11) 0.040(3) Uani 1 d . .
C9 C 0.1724(11) -0.0079(10) 0.9707(12) 0.043(4) Uani 1 d . .
H9A H 0.1078(11) -0.0732(10) 0.9248(12) 0.052 Uiso 1 calc R .
C10 C 0.1927(12) 0.0547(12) 1.0840(13) 0.054(4) Uani 1 d . .
H10A H 0.1431(12) 0.0421(12) 1.1308(13) 0.065 Uiso 1 calc R .
C11 C 0.2946(11) 0.1439(10) 1.1180(12) 0.045(4) Uani 1 d . .
H11A H 0.3275(11) 0.2016(10) 1.1926(12) 0.054 Uiso 1 calc R .
C12 C 0.3383(11) 0.1349(12) 1.0262(12) 0.049(4) Uani 1 d . .
H12A H 0.4075(11) 0.1852(12) 1.0254(12) 0.059 Uiso 1 calc R .
C13 C -0.0293(14) 0.2087(13) 0.7842(17) 0.073(5) Uani 1 d . .
H13A H -0.0923(14) 0.1435(13) 0.7338(17) 0.087 Uiso 1 calc R .
C14 C -0.0183(15) 0.2674(17) 0.8942(19) 0.079(5) Uani 1 d . .
H14A H -0.0720(15) 0.2499(17) 0.9357(19) 0.094 Uiso 1 calc R .
C15 C 0.0800(16) 0.3542(13) 0.9371(12) 0.061(4) Uani 1 d . .
H15A H 0.1080(16) 0.4090(13) 1.0135(12) 0.073 Uiso 1 calc R .
C16 C 0.1339(13) 0.3491(15) 0.8528(16) 0.070(5) Uani 1 d . .
H16A H 0.2057(13) 0.4004(15) 0.8590(16) 0.084 Uiso 1 calc R .
C17 C 0.0665(17) 0.2569(17) 0.7578(14) 0.079(5) Uani 1 d . .
H17A H 0.0815(17) 0.2331(17) 0.6849(14) 0.095 Uiso 1 calc R .

loop_
_atom_type_symbol
_atom_type_description
_atom_type_scat_dispersion_real
_atom_type_scat_dispersion_imag
_atom_type_scat_source
C C 0.0033 0.0016 'International Tables Vol C Tables 4.2.6.8 and 6.1.1.4'
H H 0.0000 0.0000 'International Tables Vol C Tables 4.2.6.8 and 6.1.1.4'
N N 0.0061 0.0033 'International Tables Vol C Tables 4.2.6.8 and 6.1.1.4'
Fe Fe 0.3463 0.8444 'International Tables Vol C Tables 4.2.6.8 and 6.1.1.4'

loop_
_geom_angle_atom_site_label_1
_geom_angle_atom_site_label_2
_geom_angle_atom_site_label_3
_geom_angle
_geom_angle_site_symmetry_1
_geom_angle_site_symmetry_3
_geom_angle_publ_flag
C17 Fe C13 40.8(5) . . ?
C17 Fe C12 120.3(6) . . ?
C13 Fe C12 157.0(7) . . ?
C17 Fe C14 68.0(6) . . ?
C13 Fe C14 39.8(5) . . ?
C12 Fe C14 160.7(7) . . ?
C17 Fe C16 41.0(5) . . ?
C13 Fe C16 68.1(6) . . ?
C12 Fe C16 106.4(5) . . ?
C14 Fe C16 67.6(6) . . ?
C17 Fe C11 155.6(7) . . ?
C13 Fe C11 161.9(7) . . ?
C12 Fe C11 40.4(4) . . ?
C14 Fe C11 125.4(7) . . ?
C16 Fe C11 120.4(6) . . ?
C17 Fe C9 124.4(7) . . ?
C13 Fe C9 108.2(5) . . ?
C12 Fe C9 69.6(5) . . ?
C14 Fe C9 121.9(6) . . ?
C16 Fe C9 161.6(6) . . ?
C11 Fe C9 68.9(4) . . ?
C17 Fe C15 68.4(6) . . ?
C13 Fe C15 67.3(5) . . ?
C12 Fe C15 123.9(6) . . ?
C14 Fe C15 39.7(5) . . ?
C16 Fe C15 40.5(5) . . ?
C11 Fe C15 107.8(5) . . ?
C9 Fe C15 156.4(6) . . ?
C17 Fe C10 161.3(7) . . ?
C13 Fe C10 125.3(6) . . ?
C12 Fe C10 68.6(4) . . ?
C14 Fe C10 109.3(5) . . ?
C16 Fe C10 156.7(6) . . ?
C11 Fe C10 41.2(4) . . ?
C9 Fe C10 40.0(4) . . ?
C15 Fe C10 122.2(5) . . ?
C17 Fe C8 107.1(6) . . ?
C13 Fe C8 122.5(6) . . ?
C12 Fe C8 40.7(4) . . ?
C14 Fe C8 157.9(7) . . ?
C16 Fe C8 123.9(5) . . ?
C11 Fe C8 68.0(4) . . ?
C9 Fe C8 41.7(4) . . ?
C15 Fe C8 160.6(7) . . ?
C10 Fe C8 68.0(4) . . ?
C5 N1 C1 115.9(12) . . ?
N1 C1 C2 122.6(11) . . ?
N1 C1 C1 117.6(17) . 3_656 ?
C2 C1 C1 119.7(17) . 3_656 ?
C1 C2 C3 120.1(12) . . ?
C2 C3 C4 116.5(12) . . ?
C2 C3 C6 120.4(12) . . ?
C4 C3 C6 122.9(13) . . ?
C5 C4 C3 118.6(13) . . ?
N1 C5 C4 126.1(13) . . ?
C7 C6 C3 123.2(12) . . ?
C6 C7 C8 128.5(12) . . ?
C12 C8 C9 107.4(10) . . ?
C12 C8 C7 127.4(12) . . ?
C9 C8 C7 125.1(12) . . ?
C12 C8 Fe 68.3(7) . . ?
C9 C8 Fe 68.3(6) . . ?
C7 C8 Fe 128.1(8) . . ?
C10 C9 C8 107.1(10) . . ?
C10 C9 Fe 70.3(7) . . ?
C8 C9 Fe 70.0(6) . . ?
C9 C10 C11 108.8(10) . . ?
C9 C10 Fe 69.7(7) . . ?
C11 C10 Fe 68.9(7) . . ?
C12 C11 C10 108.1(11) . . ?
C12 C11 Fe 69.5(7) . . ?
C10 C11 Fe 69.9(7) . . ?
C11 C12 C8 108.5(11) . . ?
C11 C12 Fe 70.1(7) . . ?
C8 C12 Fe 71.0(7) . . ?
C14 C13 C17 108.1(14) . . ?
C14 C13 Fe 70.1(9) . . ?
C17 C13 Fe 68.9(8) . . ?
C13 C14 C15 109.4(14) . . ?
C13 C14 Fe 70.1(8) . . ?
C15 C14 Fe 70.8(7) . . ?
C14 C15 C16 107.7(13) . . ?
C14 C15 Fe 69.5(8) . . ?
C16 C15 Fe 69.2(8) . . ?
C15 C16 C17 107.6(14) . . ?
C15 C16 Fe 70.3(7) . . ?
C17 C16 Fe 68.7(8) . . ?
C13 C17 C16 107.2(14) . . ?
C13 C17 Fe 70.3(8) . . ?
C16 C17 Fe 70.3(7) . . ?

loop_
_geom_bond_atom_site_label_1
_geom_bond_atom_site_label_2
_geom_bond_distance
_geom_bond_site_symmetry_2
_geom_bond_publ_flag
Fe C17 1.998(13) . ?
Fe C13 2.017(14) . ?
Fe C12 2.017(12) . ?
Fe C14 2.018(13) . ?
Fe C16 2.018(13) . ?
Fe C11 2.025(11) . ?
Fe C9 2.031(11) . ?
Fe C15 2.034(12) . ?
Fe C10 2.039(12) . ?
Fe C8 2.054(11) . ?
N1 C5 1.314(14) . ?
N1 C1 1.352(15) . ?
C1 C2 1.377(14) . ?
C1 C1 1.50(2) 3_656 ?
C2 C3 1.390(14) . ?
C3 C4 1.40(2) . ?
C3 C6 1.491(14) . ?
C4 C5 1.36(2) . ?
C6 C7 1.317(13) . ?
C7 C8 1.461(14) . ?
C8 C12 1.415(14) . ?
C8 C9 1.453(14) . ?
C9 C10 1.393(14) . ?
C10 C11 1.430(14) . ?
C11 C12 1.395(15) . ?
C13 C14 1.37(2) . ?
C13 C17 1.40(2) . ?
C14 C15 1.38(2) . ?
C15 C16 1.40(2) . ?
C16 C17 1.41(2) . ?
